data_4325867
loop_
_publ_author_name
'Ze Chang'
'Da-Shuai Zhang'
'Qiang Chen'
'Rui-Fang Li'
'Tong-Liang Hu'
'Xian-He Bu'

_publ_section_title
;
 Rational Construction of 3D Pillared Metal-Organic Frameworks: Synthesis,
 Structures, and Hydrogen Adsorption Properties
;
_journal_name_full 'Inorganic Chemistry'
_journal_page_first 7555
_journal_page_last 7562
_journal_paper_doi 10.1021/ic2004485
_journal_volume 50
_journal_year 2011
_chemical_formula_moiety '2(C26 H16 N4 O9 Zn2), 4(C3 H7 N O), 3(H2 O)'
_chemical_formula_sum 'C64 H66 N12 O25 Zn4'
_chemical_formula_weight 1664.77
_chemical_name_systematic
; 
 ? 
;
_space_group_IT_number 15
_symmetry_cell_setting monoclinic
_symmetry_space_group_name_Hall '-C 2yc'
_symmetry_space_group_name_H-M 'C 1 2/c 1'
_atom_sites_solution_hydrogens geom
_atom_sites_solution_primary direct
_atom_sites_solution_secondary difmap
_audit_creation_method SHELXL-97
_cell_angle_alpha 90.00
_cell_angle_beta 115.81(3)
_cell_angle_gamma 90.00
_cell_formula_units_Z 4
_cell_length_a 29.943(6)
_cell_length_b 13.921(3)
_cell_length_c 18.994(4)
_cell_measurement_reflns_used 5218
_cell_measurement_temperature 113
_cell_measurement_theta_max 27.1002
_cell_measurement_theta_min 1.8291
_cell_volume 7128(3)
_computing_cell_refinement 'CrystalClear (Rigaku Inc., 2008)'
_computing_data_collection 'CrystalClear (Rigaku Inc., 2008)'
_computing_data_reduction 'CrystalClear (Rigaku Inc., 2008)'
_computing_molecular_graphics 'Bruker SHELXTL'
_computing_publication_material 'Bruker SHELXTL'
_computing_structure_refinement 'SHELXL-97 (Sheldrick, 1997)'
_computing_structure_solution 'SHELXS-97 (Sheldrick, 1990)'
_diffrn_ambient_temperature 113
_diffrn_measured_fraction_theta_full 0.993
_diffrn_measured_fraction_theta_max 0.993
_diffrn_measurement_device_type 'Saturn70 (4x4 bin mode)'
_diffrn_measurement_method dtprofit.ref
_diffrn_radiation_monochromator Confocal
_diffrn_radiation_source 'Rotating Anode'
_diffrn_radiation_type 'Mo K\a'
_diffrn_radiation_wavelength 0.71073
_diffrn_reflns_av_R_equivalents 0.1133
_diffrn_reflns_av_sigmaI/netI 0.1519
_diffrn_reflns_limit_h_max 38
_diffrn_reflns_limit_h_min -24
_diffrn_reflns_limit_k_max 17
_diffrn_reflns_limit_k_min -17
_diffrn_reflns_limit_l_max 24
_diffrn_reflns_limit_l_min -24
_diffrn_reflns_number 26845
_diffrn_reflns_theta_full 27.06
_diffrn_reflns_theta_max 27.06
_diffrn_reflns_theta_min 1.65
_exptl_absorpt_coefficient_mu 1.418
_exptl_absorpt_correction_T_max 0.8712
_exptl_absorpt_correction_T_min 0.7646
_exptl_absorpt_correction_type multi-scan
_exptl_absorpt_process_details 'CrystalClear (Rigaku Inc., 2008)'
_exptl_crystal_colour red
_exptl_crystal_density_diffrn 1.551
_exptl_crystal_description block
_exptl_crystal_F_000 3416
_exptl_crystal_size_max 0.20
_exptl_crystal_size_mid 0.10
_exptl_crystal_size_min 0.10
_refine_diff_density_max 1.383
_refine_diff_density_min -0.769
_refine_diff_density_rms 0.150
_refine_ls_extinction_method none
_refine_ls_goodness_of_fit_ref 1.098
_refine_ls_hydrogen_treatment constr
_refine_ls_matrix_type full
_refine_ls_number_parameters 374
_refine_ls_number_reflns 7783
_refine_ls_number_restraints 21
_refine_ls_restrained_S_all 1.102
_refine_ls_R_factor_all 0.2052
_refine_ls_R_factor_gt 0.1272
_refine_ls_shift/su_max 0.000
_refine_ls_shift/su_mean 0.000
_refine_ls_structure_factor_coef Fsqd
_refine_ls_weighting_details 'calc w=1/[\s^2^(Fo^2^)+(0.1374P)^2^+51.9934P] where P=(Fo^2^+2Fc^2^)/3'
_refine_ls_weighting_scheme calc
_refine_ls_wR_factor_gt 0.2845
_refine_ls_wR_factor_ref 0.3410
_reflns_number_gt 4332
_reflns_number_total 7783
_reflns_threshold_expression >2sigma(I)
_cod_data_source_file ic2004485_si_002_2.cif
_cod_data_source_block 2
_cod_database_code 4325867

loop_
_symmetry_equiv_pos_as_xyz
'x, y, z'
'-x, y, -z+1/2'
'x+1/2, y+1/2, z'
'-x+1/2, y+1/2, -z+1/2'
'-x, -y, -z'
'x, -y, z-1/2'
'-x+1/2, -y+1/2, -z'
'x+1/2, -y+1/2, z-1/2'

loop_
_atom_site_label
_atom_site_type_symbol
_atom_site_fract_x
_atom_site_fract_y
_atom_site_fract_z
_atom_site_U_iso_or_equiv
_atom_site_adp_type
_atom_site_occupancy
_atom_site_symmetry_multiplicity
_atom_site_calc_flag
_atom_site_refinement_flags
C1 C 0.2889(3) 0.1666(8) 0.1810(5) 0.038(2) Uani 1 1 d .
C2 C 0.3103(4) 0.0697(8) 0.1910(5) 0.038(2) Uani 1 1 d .
C3 C 0.3596(4) 0.0536(9) 0.2102(6) 0.048(3) Uani 1 1 d .
H3 H 0.3805 0.1056 0.2165 0.058 Uiso 1 1 calc R
C4 C 0.3786(3) -0.0394(9) 0.2204(6) 0.047(3) Uani 1 1 d .
H4 H 0.4124 -0.0493 0.2364 0.057 Uiso 1 1 calc R
C5 C 0.3475(4) -0.1159(9) 0.2067(6) 0.045(3) Uani 1 1 d .
H5 H 0.3602 -0.1779 0.2131 0.054 Uiso 1 1 calc R
C6 C 0.2969(3) -0.1026(8) 0.1834(5) 0.040(2) Uani 1 1 d .
C7 C 0.2774(4) -0.0106(8) 0.1755(5) 0.040(3) Uani 1 1 d .
C8 C 0.2646(4) -0.1915(8) 0.1674(5) 0.038(2) Uani 1 1 d .
C9 C 0.2241(3) -0.0209(8) 0.2771(5) 0.037(2) Uani 1 1 d .
C10 C 0.1973(3) 0.0098(8) 0.1946(5) 0.038(2) Uani 1 1 d .
C11 C 0.1477(4) 0.0303(9) 0.1644(6) 0.050(3) Uani 1 1 d .
H11 H 0.1313 0.0238 0.1960 0.060 Uiso 1 1 calc R
C12 C 0.1211(4) 0.0609(10) 0.0867(6) 0.061(4) Uani 1 1 d .
H12 H 0.0876 0.0758 0.0672 0.073 Uiso 1 1 calc R
C13 C 0.1452(4) 0.0688(10) 0.0396(5) 0.054(3) Uani 1 1 d .
H13 H 0.1282 0.0924 -0.0110 0.064 Uiso 1 1 calc R
C14 C 0.1949(3) 0.0416(8) 0.0669(5) 0.039(2) Uani 1 1 d .
C15 C 0.2219(3) 0.0128(7) 0.1458(5) 0.034(2) Uani 1 1 d .
C16 C 0.2178(3) 0.0505(9) 0.0104(5) 0.043(3) Uani 1 1 d .
C17 C 0.1613(4) 0.3660(11) -0.0104(7) 0.069(4) Uani 1 1 d .
H17 H 0.1748 0.3853 -0.0439 0.083 Uiso 1 1 calc R
C18 C 0.1098(4) 0.3654(11) -0.0377(7) 0.070(4) Uani 1 1 d .
H18 H 0.0893 0.3834 -0.0889 0.084 Uiso 1 1 calc R
C19 C 0.0899(4) 0.3385(10) 0.0111(8) 0.062(4) Uani 1 1 d .
C20 C 0.1201(5) 0.3149(13) 0.0850(9) 0.092(6) Uani 1 1 d .
H20 H 0.1074 0.3005 0.1205 0.111 Uiso 1 1 calc R
C21 C 0.1709(4) 0.3121(11) 0.1076(8) 0.071(4) Uani 1 1 d .
H21 H 0.1916 0.2898 0.1574 0.086 Uiso 1 1 calc R
C22 C -0.1199(4) 0.2536(10) -0.1366(8) 0.063(4) Uani 1 1 d .
H22 H -0.1394 0.1993 -0.1570 0.076 Uiso 1 1 calc R
C23 C -0.0699(5) 0.2477(13) -0.1143(9) 0.084(5) Uani 1 1 d .
H23 H -0.0563 0.1906 -0.1215 0.101 Uiso 1 1 calc R
C24 C -0.0402(4) 0.3242(13) -0.0820(8) 0.074(4) Uani 1 1 d U
C25 C -0.0610(4) 0.4074(12) -0.0754(7) 0.073(4) Uani 1 1 d .
H25 H -0.0413 0.4615 -0.0551 0.088 Uiso 1 1 calc R
C26 C -0.1132(4) 0.4128(10) -0.0994(7) 0.058(3) Uani 1 1 d .
H26 H -0.1274 0.4702 -0.0940 0.069 Uiso 1 1 calc R
C27 C 0.0786(9) 0.2476(19) 0.4109(16) 0.192(12) Uiso 1 1 d D
H27A H 0.0839 0.2202 0.3687 0.288 Uiso 1 1 calc R
H27B H 0.0798 0.1978 0.4466 0.288 Uiso 1 1 calc R
H27C H 0.1040 0.2941 0.4379 0.288 Uiso 1 1 calc R
C28 C -0.0168(9) 0.253(2) 0.3436(16) 0.206(13) Uiso 1 1 d D
H28A H -0.0397 0.2974 0.3485 0.309 Uiso 1 1 calc R
H28B H -0.0180 0.1931 0.3678 0.309 Uiso 1 1 calc R
H28C H -0.0255 0.2422 0.2892 0.309 Uiso 1 1 calc R
C29 C 0.0405(14) 0.393(3) 0.381(2) 0.268(18) Uiso 1 1 d D
H29 H 0.0732 0.4144 0.4042 0.322 Uiso 1 1 calc R
C30 C 0.4053(7) 0.4970(15) 0.1672(12) 0.137(8) Uiso 1 1 d D
H30A H 0.3729 0.4788 0.1611 0.206 Uiso 1 1 calc R
H30B H 0.4022 0.5373 0.1243 0.206 Uiso 1 1 calc R
H30C H 0.4223 0.5315 0.2154 0.206 Uiso 1 1 calc R
C31 C 0.4794(8) 0.4270(18) 0.1417(13) 0.158(9) Uiso 1 1 d D
H31A H 0.5070 0.3876 0.1740 0.237 Uiso 1 1 calc R
H31B H 0.4894 0.4932 0.1480 0.237 Uiso 1 1 calc R
H31C H 0.4680 0.4087 0.0879 0.237 Uiso 1 1 calc R
C32 C 0.41164(7) 0.33798(16) 0.19122(12) 0.130(8) Uiso 1 1 d .
H32 H 0.3832 0.3377 0.1995 0.156 Uiso 1 1 calc R
N1 N 0.19124(7) 0.33986(16) 0.06142(12) 0.043(2) Uani 1 1 d R
N2 N 0.03777(7) 0.34235(16) -0.00911(12) 0.095(5) Uani 1 1 d RU
N3 N 0.01247(7) 0.31287(16) -0.06067(12) 0.104(5) Uani 1 1 d RU
N4 N -0.14207(7) 0.33565(16) -0.12989(12) 0.045(2) Uani 1 1 d R
N5 N 0.43312(7) 0.41242(16) 0.16840(12) 0.098(4) Uiso 1 1 d RD
N6 N 0.03265(7) 0.29181(16) 0.38124(12) 0.158(8) Uiso 1 1 d RD
O1 O 0.29520(7) 0.21913(16) 0.13003(12) 0.0382(16) Uani 1 1 d R
O2 O 0.26822(7) 0.19794(16) 0.22137(12) 0.0406(17) Uani 1 1 d R
O3 O 0.26487(7) 0.01734(16) 0.32271(12) 0.0388(16) Uani 1 1 d R
O4 O 0.20219(7) -0.08377(16) 0.29958(12) 0.0416(17) Uani 1 1 d R
O5 O 0.28530(7) -0.27416(16) 0.18150(12) 0.0444(17) Uani 1 1 d R
O6 O 0.21881(7) -0.18461(16) 0.14185(12) 0.0429(17) Uani 1 1 d R
O7 O 0.24298(7) -0.01969(16) 0.00524(12) 0.053(2) Uani 1 1 d R
O8 O 0.20778(7) 0.12675(16) -0.02903(12) 0.051(2) Uani 1 1 d R
O9 O 0.44152(7) 0.27034(16) 0.19764(12) 0.42(2) Uiso 1 1 d R
O10 O 0.00854(7) 0.45540(16) 0.35437(12) 0.338(16) Uiso 1 1 d R
O1W O 0.30209(7) 0.13367(16) 0.46093(12) 0.0430(18) Uani 1 1 d R
H1WA H 0.3096 0.1729 0.4987 0.052 Uiso 1 1 d R
H1WB H 0.2855 0.0844 0.4616 0.052 Uiso 1 1 d R
O2W O 0.1878(3) 0.2004(7) 0.4500(4) 0.061(2) Uani 1 1 d .
H2WA H 0.1898 0.2065 0.4070 0.073 Uiso 1 1 d RD
H2WB H 0.1871 0.1394 0.4493 0.073 Uiso 1 1 d RD
O3W O 0.5000 0.102(2) 0.2500 0.196(11) Uiso 1 2 d S
H3W H 0.5240 0.1409 0.2614 0.236 Uiso 1 1 d R
Zn1 Zn 0.26524(4) 0.34619(9) 0.10232(6) 0.0358(4) Uani 1 1 d .
Zn2 Zn 0.28263(4) 0.15872(9) 0.33936(6) 0.0390(4) Uani 1 1 d .

loop_
_atom_site_aniso_label
_atom_site_aniso_U_11
_atom_site_aniso_U_22
_atom_site_aniso_U_33
_atom_site_aniso_U_23
_atom_site_aniso_U_13
_atom_site_aniso_U_12
C1 0.037(5) 0.058(8) 0.026(4) -0.001(4) 0.019(4) 0.001(5)
C2 0.040(6) 0.046(7) 0.035(5) 0.002(4) 0.024(5) 0.002(4)
C3 0.037(6) 0.073(9) 0.047(6) 0.004(6) 0.030(5) -0.005(5)
C4 0.023(5) 0.060(8) 0.058(7) -0.004(6) 0.017(5) 0.000(5)
C5 0.031(5) 0.063(8) 0.041(6) -0.005(5) 0.017(5) -0.004(5)
C6 0.033(5) 0.059(8) 0.034(5) -0.003(5) 0.021(4) -0.010(5)
C7 0.039(5) 0.066(8) 0.018(4) 0.005(4) 0.015(4) 0.010(5)
C8 0.043(6) 0.047(7) 0.028(5) -0.007(4) 0.019(5) -0.008(5)
C9 0.031(5) 0.054(7) 0.029(5) 0.005(4) 0.016(4) 0.009(4)
C10 0.031(5) 0.057(7) 0.027(5) 0.003(4) 0.014(4) -0.002(4)
C11 0.046(6) 0.071(9) 0.043(6) 0.005(5) 0.030(5) 0.003(5)
C12 0.033(6) 0.111(12) 0.039(6) 0.022(6) 0.016(5) 0.016(6)
C13 0.028(5) 0.111(11) 0.021(5) 0.010(5) 0.009(4) 0.016(6)
C14 0.038(5) 0.060(8) 0.023(4) 0.009(4) 0.016(4) 0.007(5)
C15 0.031(5) 0.043(6) 0.032(5) 0.000(4) 0.016(4) -0.003(4)
C16 0.026(5) 0.078(9) 0.024(5) -0.002(5) 0.010(4) -0.007(5)
C17 0.046(7) 0.114(13) 0.051(7) -0.015(7) 0.024(6) 0.005(7)
C18 0.038(6) 0.127(13) 0.032(6) -0.024(7) 0.003(5) 0.010(7)
C19 0.033(6) 0.088(11) 0.071(8) -0.025(7) 0.028(6) -0.007(6)
C20 0.042(8) 0.139(16) 0.096(11) 0.060(11) 0.030(8) 0.017(8)
C21 0.046(7) 0.099(12) 0.073(9) 0.040(8) 0.030(7) 0.020(7)
C22 0.051(7) 0.057(9) 0.087(10) -0.012(7) 0.034(7) -0.005(6)
C23 0.039(8) 0.115(15) 0.096(11) 0.006(10) 0.026(8) 0.007(8)
C24 0.031(5) 0.128(14) 0.069(8) -0.013(8) 0.027(6) 0.013(7)
C25 0.038(7) 0.122(14) 0.052(7) -0.030(8) 0.013(6) -0.035(7)
C26 0.043(7) 0.072(9) 0.062(7) -0.023(6) 0.025(6) -0.016(6)
N1 0.040(5) 0.055(6) 0.033(4) -0.002(4) 0.016(4) 0.005(4)
N2 0.032(6) 0.148(13) 0.091(9) -0.009(8) 0.013(6) 0.014(7)
N3 0.027(5) 0.203(15) 0.071(8) -0.004(8) 0.012(5) 0.002(7)
N4 0.037(5) 0.062(7) 0.040(5) -0.002(4) 0.023(4) 0.000(4)
O1 0.047(4) 0.035(4) 0.041(4) 0.006(3) 0.027(3) 0.012(3)
O2 0.028(3) 0.061(5) 0.037(4) 0.006(3) 0.018(3) 0.004(3)
O3 0.039(4) 0.038(4) 0.037(4) 0.002(3) 0.015(3) -0.002(3)
O4 0.038(4) 0.063(5) 0.030(3) 0.003(3) 0.020(3) -0.007(3)
O5 0.047(4) 0.045(5) 0.049(4) 0.000(3) 0.028(4) -0.003(3)
O6 0.036(4) 0.049(5) 0.048(4) -0.004(3) 0.023(3) -0.007(3)
O7 0.055(5) 0.068(6) 0.046(4) 0.014(4) 0.032(4) 0.016(4)
O8 0.048(4) 0.076(6) 0.037(4) 0.010(4) 0.027(4) 0.004(4)
O1W 0.038(4) 0.059(5) 0.031(3) 0.003(3) 0.013(3) -0.005(3)
O2W 0.066(5) 0.079(7) 0.051(5) 0.004(4) 0.039(4) -0.001(4)
Zn1 0.0304(6) 0.0518(8) 0.0275(6) 0.0007(5) 0.0147(5) 0.0032(5)
Zn2 0.0314(6) 0.0553(9) 0.0337(6) 0.0022(5) 0.0174(5) 0.0027(5)

loop_
_atom_type_symbol
_atom_type_description
_atom_type_scat_dispersion_real
_atom_type_scat_dispersion_imag
_atom_type_scat_source
C C 0.0033 0.0016 'International Tables Vol C Tables 4.2.6.8 and 6.1.1.4'
H H 0.0000 0.0000 'International Tables Vol C Tables 4.2.6.8 and 6.1.1.4'
N N 0.0061 0.0033 'International Tables Vol C Tables 4.2.6.8 and 6.1.1.4'
O O 0.0106 0.0060 'International Tables Vol C Tables 4.2.6.8 and 6.1.1.4'
Zn Zn 0.2839 1.4301 'International Tables Vol C Tables 4.2.6.8 and 6.1.1.4'

loop_
_geom_angle_atom_site_label_1
_geom_angle_atom_site_label_2
_geom_angle_atom_site_label_3
_geom_angle
_geom_angle_site_symmetry_1
_geom_angle_site_symmetry_3
O2 C1 O1 122.3(9) . .
O2 C1 C2 123.0(8) . .
O1 C1 C2 114.7(8) . .
C3 C2 C7 119.3(10) . .
C3 C2 C1 122.8(10) . .
C7 C2 C1 117.9(9) . .
C2 C3 C4 121.0(10) . .
C2 C3 H3 119.5 . .
C4 C3 H3 119.5 . .
C5 C4 C3 119.6(10) . .
C5 C4 H4 120.2 . .
C3 C4 H4 120.2 . .
C4 C5 C6 121.0(11) . .
C4 C5 H5 119.5 . .
C6 C5 H5 119.5 . .
C7 C6 C5 120.4(10) . .
C7 C6 C8 121.9(9) . .
C5 C6 C8 117.7(10) . .
C6 C7 C2 118.6(9) . .
C6 C7 C15 124.9(10) . .
C2 C7 C15 116.4(9) . .
O6 C8 O5 120.2(8) . .
O6 C8 C6 120.9(9) . .
O5 C8 C6 118.9(8) . .
O6 C8 Zn2 62.6(4) . 4_545
O5 C8 Zn2 58.0(4) . 4_545
C6 C8 Zn2 172.2(7) . 4_545
O3 C9 O4 122.9(7) . .
O3 C9 C10 121.3(9) . .
O4 C9 C10 115.7(8) . .
C11 C10 C15 120.0(8) . .
C11 C10 C9 119.5(8) . .
C15 C10 C9 120.5(8) . .
C10 C11 C12 121.2(10) . .
C10 C11 H11 119.4 . .
C12 C11 H11 119.4 . .
C13 C12 C11 119.4(9) . .
C13 C12 H12 120.3 . .
C11 C12 H12 120.3 . .
C12 C13 C14 120.8(9) . .
C12 C13 H13 119.6 . .
C14 C13 H13 119.6 . .
C13 C14 C15 119.7(8) . .
C13 C14 C16 117.0(8) . .
C15 C14 C16 123.2(8) . .
C10 C15 C14 118.8(8) . .
C10 C15 C7 122.7(8) . .
C14 C15 C7 118.5(8) . .
O8 C16 O7 127.0(8) . .
O8 C16 C14 115.3(9) . .
O7 C16 C14 117.6(9) . .
N1 C17 C18 121.7(11) . .
N1 C17 H17 119.1 . .
C18 C17 H17 119.1 . .
C19 C18 C17 119.4(11) . .
C19 C18 H18 120.3 . .
C17 C18 H18 120.3 . .
C20 C19 C18 119.1(11) . .
C20 C19 N2 116.7(11) . .
C18 C19 N2 123.9(11) . .
C19 C20 C21 118.7(13) . .
C19 C20 H20 120.6 . .
C21 C20 H20 120.6 . .
N1 C21 C20 123.0(11) . .
N1 C21 H21 118.5 . .
C20 C21 H21 118.5 . .
N4 C22 C23 122.4(12) . .
N4 C22 H22 118.8 . .
C23 C22 H22 118.8 . .
C24 C23 C22 120.6(15) . .
C24 C23 H23 119.7 . .
C22 C23 H23 119.7 . .
C25 C24 C23 118.6(12) . .
C25 C24 N3 123.8(13) . .
C23 C24 N3 117.5(13) . .
C24 C25 C26 120.2(12) . .
C24 C25 H25 119.9 . .
C26 C25 H25 119.9 . .
N4 C26 C25 120.3(12) . .
N4 C26 H26 119.8 . .
C25 C26 H26 119.8 . .
N6 C27 H27A 109.5 . .
N6 C27 H27B 109.5 . .
H27A C27 H27B 109.5 . .
N6 C27 H27C 109.5 . .
H27A C27 H27C 109.5 . .
H27B C27 H27C 109.5 . .
N6 C28 H28A 109.5 . .
N6 C28 H28B 109.5 . .
H28A C28 H28B 109.5 . .
N6 C28 H28C 109.5 . .
H28A C28 H28C 109.5 . .
H28B C28 H28C 109.5 . .
O10 C29 N6 127(3) . .
O10 C29 H29 116.6 . .
N6 C29 H29 116.6 . .
N5 C30 H30A 109.5 . .
N5 C30 H30B 109.5 . .
H30A C30 H30B 109.5 . .
N5 C30 H30C 109.5 . .
H30A C30 H30C 109.5 . .
H30B C30 H30C 109.5 . .
N5 C31 H31A 109.5 . .
N5 C31 H31B 109.5 . .
H31A C31 H31B 109.5 . .
N5 C31 H31C 109.5 . .
H31A C31 H31C 109.5 . .
H31B C31 H31C 109.5 . .
O9 C32 N5 100.5 . .
O9 C32 H32 129.8 . .
N5 C32 H32 129.8 . .
C17 N1 C21 117.7(8) . .
C17 N1 Zn1 121.9(6) . .
C21 N1 Zn1 120.4(6) . .
N3 N2 C19 120.3(5) . .
N2 N3 C24 118.8(6) . .
C26 N4 C22 117.8(8) . .
C26 N4 Zn2 120.6(6) . 8_455
C22 N4 Zn2 121.5(5) . 8_455
C32 N5 C30 105.9(9) . .
C32 N5 C31 137.8(9) . .
C30 N5 C31 116.3(12) . .
C27 N6 C29 107.8(18) . .
C27 N6 C28 131.3(17) . .
C29 N6 C28 120.2(19) . .
C1 O1 Zn1 121.0(5) . .
C1 O2 Zn2 128.1(5) . .
C9 O3 Zn2 128.6(5) . .
C9 O4 Zn1 123.3(4) . 4_545
C8 O5 Zn2 91.1(5) . 4_545
C8 O6 Zn2 87.5(5) . 4_545
C16 O8 Zn1 121.9(5) . 7
Zn2 O1W H1WA 130.6 . .
Zn2 O1W H1WB 105.1 . .
H1WA O1W H1WB 116.5 . .
H2WA O2W H2WB 95.5 . .
O8 Zn1 O4 113.62(9) 7 4
O8 Zn1 O1 94.82(10) 7 .
O4 Zn1 O1 102.49(7) 4 .
O8 Zn1 N1 117.96(8) 7 .
O4 Zn1 N1 113.66(9) 4 .
O1 Zn1 N1 111.45(12) . .
O3 Zn2 N4 105.09(9) . 8_556
O3 Zn2 O5 103.55(7) . 4
N4 Zn2 O5 151.34(7) 8_556 4
O3 Zn2 O1W 86.56(9) . .
N4 Zn2 O1W 87.17(9) 8_556 .
O5 Zn2 O1W 93.53(8) 4 .
O3 Zn2 O2 99.40(10) . .
N4 Zn2 O2 89.10(9) 8_556 .
O5 Zn2 O2 87.27(10) 4 .
O1W Zn2 O2 173.63(13) . .
O3 Zn2 O6 163.64(6) . 4
N4 Zn2 O6 90.72(9) 8_556 4
O5 Zn2 O6 60.65(7) 4 4
O1W Zn2 O6 90.10(8) . 4
O2 Zn2 O6 84.78(10) . 4
O3 Zn2 C8 134.4(3) . 4
N4 Zn2 C8 120.5(3) 8_556 4
O5 Zn2 C8 30.9(3) 4 4
O1W Zn2 C8 94.2(2) . 4
O2 Zn2 C8 83.2(2) . 4
O6 Zn2 C8 29.9(2) 4 4

loop_
_geom_bond_atom_site_label_1
_geom_bond_atom_site_label_2
_geom_bond_distance
_geom_bond_site_symmetry_2
C1 O2 1.254(10) .
C1 O1 1.292(10) .
C1 C2 1.470(14) .
C2 C3 1.375(13) .
C2 C7 1.434(14) .
C3 C4 1.395(15) .
C3 H3 0.9300 .
C4 C5 1.364(15) .
C4 H4 0.9300 .
C5 C6 1.393(13) .
C5 H5 0.9300 .
C6 C7 1.388(15) .
C6 C8 1.518(14) .
C7 C15 1.540(13) .
C8 O6 1.244(10) .
C8 O5 1.278(11) .
C9 O3 1.267(10) .
C9 O4 1.273(10) .
C9 C10 1.479(12) .
C10 C11 1.370(13) .
C10 C15 1.413(13) .
C11 C12 1.405(14) .
C11 H11 0.9300 .
C12 C13 1.375(14) .
C12 H12 0.9300 .
C13 C14 1.398(13) .
C13 H13 0.9300 .
C14 C15 1.416(12) .
C14 C16 1.511(12) .
C16 O8 1.258(12) .
C16 O7 1.263(12) .
C17 N1 1.316(13) .
C17 C18 1.399(15) .
C17 H17 0.9300 .
C18 C19 1.354(18) .
C18 H18 0.9300 .
C19 C20 1.339(18) .
C19 N2 1.436(11) .
C20 C21 1.389(16) .
C20 H20 0.9300 .
C21 N1 1.325(13) .
C21 H21 0.9300 .
C22 N4 1.354(13) .
C22 C23 1.370(16) .
C22 H22 0.9300 .
C23 C24 1.35(2) .
C23 H23 0.9300 .
C24 C25 1.35(2) .
C24 N3 1.455(11) .
C25 C26 1.428(15) .
C25 H25 0.9300 .
C26 N4 1.341(12) .
C26 H26 0.9300 .
C27 N6 1.38(2) .
C27 H27A 0.9600 .
C27 H27B 0.9600 .
C27 H27C 0.9600 .
C28 N6 1.44(2) .
C28 H28A 0.9600 .
C28 H28B 0.9600 .
C28 H28C 0.9600 .
C29 O10 1.22(3) .
C29 N6 1.43(4) .
C29 H29 0.9300 .
C30 N5 1.436(19) .
C30 H30A 0.9600 .
C30 H30B 0.9600 .
C30 H30C 0.9600 .
C31 N5 1.68(2) .
C31 H31A 0.9600 .
C31 H31B 0.9600 .
C31 H31C 0.9600 .
C32 O9 1.2677 .
C32 N5 1.3850 .
C32 H32 0.9300 .
N1 Zn1 2.005(2) .
N2 N3 1.0274 .
N4 Zn2 2.070(2) 8_455
O1 Zn1 1.949(2) .
O2 Zn2 2.160(2) .
O3 Zn2 2.027(3) .
O8 Zn1 1.927(2) 7
O1W Zn2 2.150(2) .
O1W H1WA 0.8500 .
O1W H1WB 0.8499 .
O2W H2WA 0.8500 .
O2W H2WB 0.8500 .
O3W H3W 0.8500 .
Zn1 O8 1.927(2) 7
Zn1 O4 1.947(2) 4
Zn2 N4 2.070(2) 8_556
Zn2 O5 2.113(2) 4
Zn2 O6 2.214(3) 4

loop_
_geom_torsion_atom_site_label_1
_geom_torsion_atom_site_label_2
_geom_torsion_atom_site_label_3
_geom_torsion_atom_site_label_4
_geom_torsion
_geom_torsion_site_symmetry_4
O2 C1 C2 C3 -120.4(11) .
O1 C1 C2 C3 56.2(12) .
O2 C1 C2 C7 63.1(12) .
O1 C1 C2 C7 -120.3(9) .
C7 C2 C3 C4 -4.6(15) .
C1 C2 C3 C4 178.9(9) .
C2 C3 C4 C5 3.8(16) .
C3 C4 C5 C6 -0.6(16) .
C4 C5 C6 C7 -1.7(15) .
C4 C5 C6 C8 178.5(9) .
C5 C6 C7 C2 0.7(13) .
C8 C6 C7 C2 -179.4(8) .
C5 C6 C7 C15 176.4(9) .
C8 C6 C7 C15 -3.8(14) .
C3 C2 C7 C6 2.4(13) .
C1 C2 C7 C6 179.0(8) .
C3 C2 C7 C15 -173.6(8) .
C1 C2 C7 C15 3.0(12) .
C7 C6 C8 O6 4.6(13) .
C5 C6 C8 O6 -175.6(8) .
C7 C6 C8 O5 -174.7(8) .
C5 C6 C8 O5 5.2(12) .
O3 C9 C10 C11 -131.2(11) .
O4 C9 C10 C11 45.1(14) .
O3 C9 C10 C15 52.4(14) .
O4 C9 C10 C15 -131.2(10) .
C15 C10 C11 C12 -4.5(18) .
C9 C10 C11 C12 179.1(12) .
C10 C11 C12 C13 1(2) .
C11 C12 C13 C14 3(2) .
C12 C13 C14 C15 -4.9(19) .
C12 C13 C14 C16 178.5(12) .
C11 C10 C15 C14 3.0(16) .
C9 C10 C15 C14 179.3(10) .
C11 C10 C15 C7 -179.2(10) .
C9 C10 C15 C7 -2.9(16) .
C13 C14 C15 C10 1.6(16) .
C16 C14 C15 C10 178.0(11) .
C13 C14 C15 C7 -176.3(11) .
C16 C14 C15 C7 0.1(16) .
C6 C7 C15 C10 82.4(13) .
C2 C7 C15 C10 -101.9(11) .
C6 C7 C15 C14 -99.8(12) .
C2 C7 C15 C14 75.9(12) .
C13 C14 C16 O8 43.7(14) .
C15 C14 C16 O8 -132.7(10) .
C13 C14 C16 O7 -133.6(10) .
C15 C14 C16 O7 50.0(14) .
N1 C17 C18 C19 1(2) .
C17 C18 C19 C20 1(2) .
C17 C18 C19 N2 175.1(11) .
C18 C19 C20 C21 -5(2) .
N2 C19 C20 C21 -178.7(13) .
C19 C20 C21 N1 6(3) .
N4 C22 C23 C24 2(2) .
C22 C23 C24 C25 -3(2) .
C22 C23 C24 N3 -179.3(12) .
C23 C24 C25 C26 2(2) .
N3 C24 C25 C26 178.5(11) .
C24 C25 C26 N4 -1.1(19) .
C18 C17 N1 C21 0.4(17) .
C18 C17 N1 Zn1 -177.2(9) .
C20 C21 N1 C17 -4(2) .
C20 C21 N1 Zn1 173.8(13) .
C20 C19 N2 N3 -136.1(11) .
C18 C19 N2 N3 50.0(15) .
C19 N2 N3 C24 -175.6(11) .
C25 C24 N3 N2 44.3(16) .
C23 C24 N3 N2 -139.6(11) .
C25 C26 N4 C22 0.2(15) .
C25 C26 N4 Zn2 177.5(8) 8_455
C23 C22 N4 C26 -0.8(17) .
C23 C22 N4 Zn2 -178.0(10) 8_455
O9 C32 N5 C30 -173.9(9) .
O9 C32 N5 C31 7.7(12) .
O10 C29 N6 C27 175(3) .
O10 C29 N6 C28 3(4) .
O2 C1 O1 Zn1 -8.1(11) .
C2 C1 O1 Zn1 175.2(6) .
O1 C1 O2 Zn2 -147.9(5) .
C2 C1 O2 Zn2 28.5(12) .
O4 C9 O3 Zn2 -129.1(7) .
C10 C9 O3 Zn2 47.0(11) .
O3 C9 O4 Zn1 -16.2(12) 4_545
C10 C9 O4 Zn1 167.5(6) 4_545
O6 C8 O5 Zn2 -7.5(8) 4_545
C6 C8 O5 Zn2 171.7(7) 4_545
O5 C8 O6 Zn2 7.2(7) 4_545
C6 C8 O6 Zn2 -172.1(8) 4_545
O7 C16 O8 Zn1 -4.8(12) 7
C14 C16 O8 Zn1 178.2(5) 7
C1 O1 Zn1 O8 179.3(5) 7
C1 O1 Zn1 O4 63.8(5) 4
C1 O1 Zn1 N1 -58.1(5) .
C17 N1 Zn1 O8 -9.2(7) 7
C21 N1 Zn1 O8 173.2(8) 7
C17 N1 Zn1 O4 127.5(7) 4
C21 N1 Zn1 O4 -50.1(8) 4
C17 N1 Zn1 O1 -117.3(7) .
C21 N1 Zn1 O1 65.1(8) .
C9 O3 Zn2 N4 -150.1(5) 8_556
C9 O3 Zn2 O5 31.0(5) 4
C9 O3 Zn2 O1W 123.8(5) .
C9 O3 Zn2 O2 -58.5(6) .
C9 O3 Zn2 O6 45.2(6) 4
C9 O3 Zn2 C8 31.2(6) 4
C1 O2 Zn2 O3 -61.7(6) .
C1 O2 Zn2 N4 43.4(6) 8_556
C1 O2 Zn2 O5 -165.0(6) 4
C1 O2 Zn2 O6 134.2(6) 4
C1 O2 Zn2 C8 164.3(7) 4
